data_1558828
loop_
_publ_author_name
'Imani, Zeynab'
'Mundlapati, V. Rao'
'Goldsztejn, Gildas'
'Brenner, Valerie'
'Gloaguen, Eric'
'Guillot, R\'egis'
'Baltaze, Jean-Pierre'
'Le Barbu-Debus, Katia'
'Robin, Sylvie'
'Zehnacker, Anne'
'MONS, Michel'
'Aitken, David J.'

_publ_section_title
;
 Conformation control through concurrent N--H&#x00B7;&#x00B7;&#x00B7;S and
 N--H&#x00B7;&#x00B7;&#x00B7;O=C hydrogen bonding and hyperconjugation
 effects
;
_journal_name_full 'Chemical Science'
_journal_paper_doi 10.1039/D0SC03339A
_journal_year 2020
_chemical_formula_moiety 'C13 H16 N2 O3 S'
_chemical_formula_sum 'C13 H16 N2 O3 S'
_chemical_formula_weight 280.34
_space_group_crystal_system triclinic
_space_group_IT_number 2
_space_group_name_Hall '-P 1'
_space_group_name_H-M_alt 'P -1'
_atom_sites_solution_hydrogens geom
_audit_creation_method SHELXL-2018/3
_audit_update_record
;
2020-02-20 deposited with the CCDC.	2020-08-11 downloaded from the CCDC.
;
_cell_angle_alpha 93.793(12)
_cell_angle_beta 115.772(9)
_cell_angle_gamma 100.572(12)
_cell_formula_units_Z 2
_cell_length_a 8.685(3)
_cell_length_b 8.736(4)
_cell_length_c 9.845(4)
_cell_measurement_reflns_used 9340
_cell_measurement_temperature 100(1)
_cell_measurement_theta_max 31.53
_cell_measurement_theta_min 2.33
_cell_volume 652.2(5)
_computing_cell_refinement 'Bruker SAINT'
_computing_data_collection 'Bruker APEX3'
_computing_data_reduction 'Bruker SAINT'
_computing_structure_refinement 'SHELXL-2018/3 (Sheldrick, 2018)'
_computing_structure_solution 'SHELXS-97 (Sheldrick 2008)'
_diffrn_ambient_temperature 100(1)
_diffrn_measured_fraction_theta_full 1.000
_diffrn_measured_fraction_theta_max 0.997
_diffrn_measurement_device_type 'Bruker VENTURE PHOTON100 CMOS'
_diffrn_measurement_method '\f and \w scans'
_diffrn_radiation_probe x-ray
_diffrn_radiation_type MoK\a
_diffrn_radiation_wavelength 0.71073
_diffrn_reflns_av_R_equivalents 0.0762
_diffrn_reflns_av_unetI/netI 0.0377
_diffrn_reflns_Laue_measured_fraction_full 1.000
_diffrn_reflns_Laue_measured_fraction_max 0.997
_diffrn_reflns_limit_h_max 12
_diffrn_reflns_limit_h_min -12
_diffrn_reflns_limit_k_max 12
_diffrn_reflns_limit_k_min -12
_diffrn_reflns_limit_l_max 14
_diffrn_reflns_limit_l_min -14
_diffrn_reflns_number 52952
_diffrn_reflns_point_group_measured_fraction_full 1.000
_diffrn_reflns_point_group_measured_fraction_max 0.997
_diffrn_reflns_theta_full 25.000
_diffrn_reflns_theta_max 31.562
_diffrn_reflns_theta_min 2.329
_exptl_absorpt_coefficient_mu 0.254
_exptl_absorpt_correction_T_max 0.9462
_exptl_absorpt_correction_T_min 0.9163
_exptl_absorpt_correction_type multi-scan
_exptl_absorpt_process_details 'Bruker APEX3'
_exptl_crystal_colour colorless
_exptl_crystal_density_diffrn 1.428
_exptl_crystal_description plate
_exptl_crystal_F_000 296
_exptl_crystal_size_max 0.120
_exptl_crystal_size_mid 0.080
_exptl_crystal_size_min 0.030
_refine_diff_density_max 0.494
_refine_diff_density_min -0.381
_refine_diff_density_rms 0.062
_refine_ls_extinction_method none
_refine_ls_goodness_of_fit_ref 1.024
_refine_ls_hydrogen_treatment constr
_refine_ls_matrix_type full
_refine_ls_number_parameters 173
_refine_ls_number_reflns 4369
_refine_ls_number_restraints 0
_refine_ls_restrained_S_all 1.024
_refine_ls_R_factor_all 0.0564
_refine_ls_R_factor_gt 0.0377
_refine_ls_shift/su_max 0.001
_refine_ls_shift/su_mean 0.000
_refine_ls_structure_factor_coef Fsqd
_refine_ls_weighting_details 'w=1/[\s^2^(Fo^2^)+(0.0520P)^2^+0.1831P] where P=(Fo^2^+2Fc^2^)/3'
_refine_ls_weighting_scheme calc
_refine_ls_wR_factor_gt 0.0925
_refine_ls_wR_factor_ref 0.0990
_reflns_Friedel_coverage 0.000
_reflns_number_gt 3437
_reflns_number_total 4369
_reflns_threshold_expression 'I > 2\s(I)'
_cod_data_source_file d0sc03339a2.cif
_cod_data_source_block 1
_cod_database_code 1558828
_shelx_space_group_comment
;
The symmetry employed for this shelxl refinement is uniquely defined
by the following loop, which should always be used as a source of
symmetry information in preference to the above space-group names.
They are only intended as comments.
;
_shelx_estimated_absorpt_t_min 0.971
_shelx_estimated_absorpt_t_max 0.993

loop_
_space_group_symop_operation_xyz
'x, y, z'
'-x, -y, -z'

loop_
_atom_site_label
_atom_site_type_symbol
_atom_site_fract_x
_atom_site_fract_y
_atom_site_fract_z
_atom_site_U_iso_or_equiv
_atom_site_adp_type
_atom_site_occupancy
_atom_site_site_symmetry_order
_atom_site_calc_flag
_atom_site_refinement_flags_posn
_atom_site_refinement_flags_adp
_atom_site_refinement_flags_occupancy
_atom_site_disorder_assembly
_atom_site_disorder_group
C1 C 1.61601(15) 0.84144(15) 0.66960(13) 0.0163(2) Uani 1 1 d . . . . .
H1 H 1.527667 0.768327 0.679828 0.020 Uiso 1 1 calc R U . . .
C2 C 1.73800(16) 0.95599(15) 0.79376(14) 0.0184(2) Uani 1 1 d . . . . .
H2 H 1.731636 0.961178 0.887821 0.022 Uiso 1 1 calc R U . . .
C3 C 1.86879(16) 1.06259(15) 0.78083(14) 0.0182(2) Uani 1 1 d . . . . .
H3 H 1.951985 1.140442 0.865723 0.022 Uiso 1 1 calc R U . . .
C4 C 1.87720(16) 1.05465(15) 0.64287(14) 0.0180(2) Uani 1 1 d . . . . .
H4 H 1.966787 1.126946 0.633513 0.022 Uiso 1 1 calc R U . . .
C5 C 1.75482(15) 0.94114(15) 0.51848(13) 0.0175(2) Uani 1 1 d . . . . .
H5 H 1.760998 0.936725 0.424346 0.021 Uiso 1 1 calc R U . . .
C6 C 1.62273(14) 0.83344(14) 0.53075(13) 0.0136(2) Uani 1 1 d . . . . .
C7 C 1.49225(14) 0.71546(15) 0.39156(13) 0.0159(2) Uani 1 1 d . . . . .
H7A H 1.429647 0.770956 0.307008 0.019 Uiso 1 1 calc R U . . .
H7B H 1.553975 0.648852 0.357802 0.019 Uiso 1 1 calc R U . . .
C8 C 1.21508(14) 0.53927(13) 0.31178(12) 0.0120(2) Uani 1 1 d . . . . .
C9 C 0.92831(14) 0.37844(13) 0.26225(12) 0.0111(2) Uani 1 1 d . . . . .
C10 C 0.85371(15) 0.25473(14) 0.33540(13) 0.0144(2) Uani 1 1 d . . . . .
H10A H 0.785094 0.293795 0.382466 0.017 Uiso 1 1 calc R U . . .
H10B H 0.943285 0.205627 0.408057 0.017 Uiso 1 1 calc R U . . .
C11 C 0.89276(15) 0.25956(14) 0.12329(13) 0.0148(2) Uani 1 1 d . . . . .
H11A H 0.992824 0.211776 0.138511 0.018 Uiso 1 1 calc R U . . .
H11B H 0.850213 0.301797 0.025939 0.018 Uiso 1 1 calc R U . . .
C12 C 0.81960(13) 0.50524(13) 0.22502(12) 0.0114(2) Uani 1 1 d . . . . .
C13 C 0.67136(16) 0.67179(14) 0.04747(14) 0.0171(2) Uani 1 1 d . . . . .
H13A H 0.625643 0.672424 -0.062659 0.026 Uiso 1 1 calc R U . . .
H13B H 0.745834 0.776093 0.103640 0.026 Uiso 1 1 calc R U . . .
H13C H 0.572951 0.646396 0.072433 0.026 Uiso 1 1 calc R U . . .
N1 N 1.11098(12) 0.45655(11) 0.36323(10) 0.01221(18) Uani 1 1 d . . . . .
H10 H 1.154699 0.449412 0.461067 0.015 Uiso 1 1 calc R U . . .
N2 N 0.77506(12) 0.55337(11) 0.09062(10) 0.01295(19) Uani 1 1 d . . . . .
H2A H 0.808651 0.513168 0.026571 0.016 Uiso 1 1 calc R U . . .
O1 O 1.36837(10) 0.61842(10) 0.42984(9) 0.01528(17) Uani 1 1 d . . . . .
O2 O 1.17682(11) 0.54332(10) 0.17707(9) 0.01604(17) Uani 1 1 d . . . . .
O3 O 0.78196(11) 0.56237(10) 0.32199(9) 0.01813(18) Uani 1 1 d . . . . .
S1 S 0.71649(4) 0.13009(4) 0.14779(3) 0.01856(9) Uani 1 1 d . . . . .

loop_
_atom_site_aniso_label
_atom_site_aniso_U_11
_atom_site_aniso_U_22
_atom_site_aniso_U_33
_atom_site_aniso_U_23
_atom_site_aniso_U_13
_atom_site_aniso_U_12
C1 0.0163(5) 0.0201(6) 0.0149(5) 0.0044(4) 0.0094(4) 0.0029(4)
C2 0.0227(6) 0.0205(6) 0.0146(5) 0.0027(4) 0.0110(5) 0.0048(5)
C3 0.0198(5) 0.0168(6) 0.0175(6) 0.0026(4) 0.0080(4) 0.0042(4)
C4 0.0184(5) 0.0182(6) 0.0192(6) 0.0065(4) 0.0106(4) 0.0019(4)
C5 0.0183(5) 0.0226(6) 0.0134(5) 0.0062(4) 0.0091(4) 0.0034(4)
C6 0.0127(5) 0.0172(5) 0.0133(5) 0.0056(4) 0.0071(4) 0.0054(4)
C7 0.0136(5) 0.0235(6) 0.0127(5) 0.0048(4) 0.0084(4) 0.0022(4)
C8 0.0137(5) 0.0136(5) 0.0106(5) 0.0029(4) 0.0062(4) 0.0052(4)
C9 0.0129(4) 0.0127(5) 0.0079(4) 0.0022(4) 0.0048(4) 0.0032(4)
C10 0.0173(5) 0.0138(5) 0.0123(5) 0.0041(4) 0.0071(4) 0.0028(4)
C11 0.0193(5) 0.0140(5) 0.0115(5) 0.0014(4) 0.0070(4) 0.0050(4)
C12 0.0120(4) 0.0127(5) 0.0086(4) 0.0021(4) 0.0041(4) 0.0023(4)
C13 0.0205(5) 0.0156(6) 0.0152(5) 0.0064(4) 0.0066(4) 0.0070(4)
N1 0.0134(4) 0.0167(5) 0.0062(4) 0.0036(3) 0.0041(3) 0.0031(3)
N2 0.0170(4) 0.0148(5) 0.0101(4) 0.0044(3) 0.0076(3) 0.0063(4)
O1 0.0135(4) 0.0215(4) 0.0096(4) 0.0046(3) 0.0053(3) 0.0006(3)
O2 0.0198(4) 0.0213(4) 0.0087(4) 0.0043(3) 0.0083(3) 0.0036(3)
O3 0.0268(4) 0.0238(5) 0.0107(4) 0.0054(3) 0.0111(3) 0.0145(4)
S1 0.02007(15) 0.01429(15) 0.01685(15) -0.00015(10) 0.00608(11) 0.00068(10)

loop_
_atom_type_symbol
_atom_type_description
_atom_type_scat_dispersion_real
_atom_type_scat_dispersion_imag
_atom_type_scat_source
C C 0.0034 0.0017 'International Tables Vol C Tables 4.2.6.8 and 6.1.1.4'
H H 0.0000 0.0000 'International Tables Vol C Tables 4.2.6.8 and 6.1.1.4'
N N 0.0066 0.0034 'International Tables Vol C Tables 4.2.6.8 and 6.1.1.4'
O O 0.0114 0.0062 'International Tables Vol C Tables 4.2.6.8 and 6.1.1.4'
S S 0.1246 0.1234 'International Tables Vol C Tables 4.2.6.8 and 6.1.1.4'

loop_
_geom_angle_atom_site_label_1
_geom_angle_atom_site_label_2
_geom_angle_atom_site_label_3
_geom_angle
_geom_angle_site_symmetry_1
_geom_angle_site_symmetry_3
_geom_angle_publ_flag
C6 C1 C2 120.42(11) . . ?
C6 C1 H1 119.8 . . ?
C2 C1 H1 119.8 . . ?
C3 C2 C1 120.39(11) . . ?
C3 C2 H2 119.8 . . ?
C1 C2 H2 119.8 . . ?
C2 C3 C4 119.55(11) . . ?
C2 C3 H3 120.2 . . ?
C4 C3 H3 120.2 . . ?
C3 C4 C5 120.17(11) . . ?
C3 C4 H4 119.9 . . ?
C5 C4 H4 119.9 . . ?
C4 C5 C6 120.57(11) . . ?
C4 C5 H5 119.7 . . ?
C6 C5 H5 119.7 . . ?
C1 C6 C5 118.91(11) . . ?
C1 C6 C7 122.96(10) . . ?
C5 C6 C7 118.12(10) . . ?
O1 C7 C6 108.58(9) . . ?
O1 C7 H7A 110.0 . . ?
C6 C7 H7A 110.0 . . ?
O1 C7 H7B 110.0 . . ?
C6 C7 H7B 110.0 . . ?
H7A C7 H7B 108.4 . . ?
O2 C8 N1 125.23(10) . . ?
O2 C8 O1 124.47(10) . . ?
N1 C8 O1 110.31(10) . . ?
N1 C9 C10 111.88(9) . . ?
N1 C9 C11 116.83(9) . . ?
C10 C9 C11 94.48(9) . . ?
N1 C9 C12 108.32(9) . . ?
C10 C9 C12 109.48(9) . . ?
C11 C9 C12 115.11(9) . . ?
C9 C10 S1 90.52(7) . . ?
C9 C10 H10A 113.6 . . ?
S1 C10 H10A 113.6 . . ?
C9 C10 H10B 113.5 . . ?
S1 C10 H10B 113.6 . . ?
H10A C10 H10B 110.8 . . ?
C9 C11 S1 89.95(7) . . ?
C9 C11 H11A 113.7 . . ?
S1 C11 H11A 113.7 . . ?
C9 C11 H11B 113.7 . . ?
S1 C11 H11B 113.7 . . ?
H11A C11 H11B 110.9 . . ?
O3 C12 N2 122.17(10) . . ?
O3 C12 C9 119.60(9) . . ?
N2 C12 C9 118.18(10) . . ?
N2 C13 H13A 109.5 . . ?
N2 C13 H13B 109.5 . . ?
H13A C13 H13B 109.5 . . ?
N2 C13 H13C 109.5 . . ?
H13A C13 H13C 109.5 . . ?
H13B C13 H13C 109.5 . . ?
C8 N1 C9 122.00(9) . . ?
C8 N1 H10 119.0 . . ?
C9 N1 H10 119.0 . . ?
C12 N2 C13 121.10(10) . . ?
C12 N2 H2A 119.5 . . ?
C13 N2 H2A 119.5 . . ?
C8 O1 C7 116.42(9) . . ?
C10 S1 C11 75.76(6) . . ?

loop_
_geom_bond_atom_site_label_1
_geom_bond_atom_site_label_2
_geom_bond_distance
_geom_bond_site_symmetry_2
_geom_bond_publ_flag
C1 C6 1.3912(17) . ?
C1 C2 1.3932(18) . ?
C1 H1 0.9500 . ?
C2 C3 1.3882(18) . ?
C2 H2 0.9500 . ?
C3 C4 1.3893(18) . ?
C3 H3 0.9500 . ?
C4 C5 1.3905(18) . ?
C4 H4 0.9500 . ?
C5 C6 1.3983(17) . ?
C5 H5 0.9500 . ?
C6 C7 1.5028(17) . ?
C7 O1 1.4417(14) . ?
C7 H7A 0.9900 . ?
C7 H7B 0.9900 . ?
C8 O2 1.2239(14) . ?
C8 N1 1.3428(15) . ?
C8 O1 1.3460(14) . ?
C9 N1 1.4534(15) . ?
C9 C10 1.5355(16) . ?
C9 C11 1.5403(16) . ?
C9 C12 1.5457(16) . ?
C10 S1 1.8333(13) . ?
C10 H10A 0.9900 . ?
C10 H10B 0.9900 . ?
C11 S1 1.8446(13) . ?
C11 H11A 0.9900 . ?
C11 H11B 0.9900 . ?
C12 O3 1.2393(14) . ?
C12 N2 1.3286(14) . ?
C13 N2 1.4591(15) . ?
C13 H13A 0.9800 . ?
C13 H13B 0.9800 . ?
C13 H13C 0.9800 . ?
N1 H10 0.8800 . ?
N2 H2A 0.8800 . ?
